data_4322013
loop_
_publ_author_name
'Larry R. Falvello'
'Susana Fern\'andez'
'Rafael Navarro'
'Esteban P. Urriolabeitia'

_publ_section_title
;
 Reactivity of Palladium(II) Complexes Containing the Orthometalated
 C,C-Chelating Ligand C6H4-2-PPh2C(H)COCH2PPh3 toward Deprotonating
 Reagents
;
_journal_name_full 'Inorganic Chemistry'
_journal_page_first 2455
_journal_page_last 2463
_journal_paper_doi 10.1021/ic9812050
_journal_volume 38
_journal_year 1999
_chemical_formula_sum 'C78 H62 Cl4 Hg O10 P4 Pd2'
_chemical_formula_weight 1838.35
_chemical_name_systematic
; 
 ? 
;
_space_group_IT_number 15
_symmetry_cell_setting monoclinic
_symmetry_space_group_name_Hall '-I 2ya'
_symmetry_space_group_name_H-M 'I 1 2/a 1'
_atom_sites_solution_hydrogens geom
_atom_sites_solution_primary direct
_atom_sites_solution_secondary difmap
_audit_creation_method SHELXL-97
_cell_angle_alpha 90.00
_cell_angle_beta 90.333(10)
_cell_angle_gamma 90.00
_cell_formula_units_Z 4
_cell_length_a 20.205(3)
_cell_length_b 11.7529(9)
_cell_length_c 30.905(3)
_cell_measurement_reflns_used 25
_cell_measurement_temperature 297(2)
_cell_measurement_theta_max 14.39
_cell_measurement_theta_min 11.12
_cell_volume 7338.8(14)
_computing_structure_refinement 'SHELXL-97 (Sheldrick, 1997)'
_computing_structure_solution 'SHELXS-97 (Sheldrick, 1990)'
_diffrn_ambient_temperature 297(2)
_diffrn_measured_fraction_theta_full 0.473
_diffrn_measured_fraction_theta_max 0.473
_diffrn_measurement_device_type 'NONIUS CAD-4'
_diffrn_radiation_monochromator graphite
_diffrn_radiation_source 'normal-focus sealed tube'
_diffrn_radiation_type MoK\a
_diffrn_radiation_wavelength 0.71073
_diffrn_reflns_av_R_equivalents 0.0626
_diffrn_reflns_av_sigmaI/netI 0.1350
_diffrn_reflns_limit_h_max 23
_diffrn_reflns_limit_h_min -23
_diffrn_reflns_limit_k_max 0
_diffrn_reflns_limit_k_min -13
_diffrn_reflns_limit_l_max 36
_diffrn_reflns_limit_l_min 0
_diffrn_reflns_number 6584
_diffrn_reflns_theta_full 24.97
_diffrn_reflns_theta_max 24.97
_diffrn_reflns_theta_min 2.00
_diffrn_standards_interval_time 30
_diffrn_standards_number 3
_exptl_absorpt_coefficient_mu 2.863
_exptl_absorpt_correction_T_max 0.95117
_exptl_absorpt_correction_T_min 0.83056
_exptl_absorpt_correction_type psi-scan
_exptl_crystal_colour prism
_exptl_crystal_density_diffrn 1.664
_exptl_crystal_density_method 'not measured'
_exptl_crystal_description yellow
_exptl_crystal_F_000 3640
_exptl_crystal_size_max 0.40
_exptl_crystal_size_mid 0.20
_exptl_crystal_size_min 0.15
_refine_diff_density_max 1.030
_refine_diff_density_min -0.636
_refine_diff_density_rms 0.163
_refine_ls_extinction_method none
_refine_ls_goodness_of_fit_ref 1.040
_refine_ls_hydrogen_treatment mixed
_refine_ls_matrix_type full
_refine_ls_number_parameters 447
_refine_ls_number_reflns 6418
_refine_ls_number_restraints 13
_refine_ls_restrained_S_all 1.042
_refine_ls_R_factor_all 0.1410
_refine_ls_R_factor_gt 0.0591
_refine_ls_shift/su_max 0.001
_refine_ls_shift/su_mean 0.000
_refine_ls_structure_factor_coef Fsqd
_refine_ls_weighting_details 'w=1/[\s^2^(Fo^2^)+(0.0338P)^2^+37.0009P] where P=(Fo^2^+2Fc^2^)/3'
_refine_ls_weighting_scheme calc
_refine_ls_wR_factor_gt 0.1116
_refine_ls_wR_factor_ref 0.1355
_reflns_number_gt 4103
_reflns_number_total 6418
_reflns_threshold_expression >2sigma(I)
_cod_data_source_file ic9812050.cif
_cod_data_source_block cad4
_cod_depositor_comments
;
The following automatic conversions were performed:

'_refine_ls_weighting_scheme' value 'calc
w=1/[\s^2^(Fo^2^)+(0.0338P)^2^+37.0009P] where P=(Fo^2^+2Fc^2^)/3'
was changed to 'calc'. New tag '_refine_ls_weighting_details' was
created. The value of the new tag was set to
'w=1/[\s^2^(Fo^2^)+(0.0338P)^2^+37.0009P] where P=(Fo^2^+2Fc^2^)/3'.

Automatic conversion script
Id: cif_fix_values 3143 2015-03-26 13:38:13Z robertas 
;
_cod_original_cell_volume 7339.0(14)
_cod_database_code 4322013

loop_
_symmetry_equiv_pos_as_xyz
'x, y, z'
'-x+1/2, y, -z'
'x+1/2, y+1/2, z+1/2'
'-x+1, y+1/2, -z+1/2'
'-x, -y, -z'
'x-1/2, -y, z'
'-x+1/2, -y+1/2, -z+1/2'
'x, -y+1/2, z+1/2'

loop_
_atom_site_label
_atom_site_type_symbol
_atom_site_fract_x
_atom_site_fract_y
_atom_site_fract_z
_atom_site_U_iso_or_equiv
_atom_site_adp_type
_atom_site_occupancy
_atom_site_calc_flag
_atom_site_refinement_flags
_atom_site_disorder_assembly
_atom_site_disorder_group
Hg1 Hg 0.7500 0.18281(5) 0.5000 0.03119(17) Uani 1 d S . .
Pd1 Pd 0.81245(4) 0.40243(7) 0.46509(3) 0.0322(2) Uani 1 d . . .
Cl1 Cl 0.80484(13) 0.4559(2) 0.53850(9) 0.0436(7) Uani 1 d . . .
P1 P 0.89009(14) 0.3766(2) 0.38158(9) 0.0357(7) Uani 1 d . . .
C1 C 0.9099(5) 0.3670(9) 0.4661(3) 0.033(2) Uani 1 d . . .
C2 C 0.9471(5) 0.3606(10) 0.5038(4) 0.048(3) Uani 1 d . . .
H2A H 0.9271 0.3683 0.5307 0.058 Uiso 1 calc R . .
C3 C 1.0151(5) 0.3425(10) 0.5009(4) 0.046(3) Uani 1 d . . .
H3A H 1.0397 0.3368 0.5264 0.055 Uiso 1 calc R . .
C4 C 1.0468(5) 0.3329(11) 0.4626(4) 0.055(3) Uani 1 d . . .
H4A H 1.0924 0.3224 0.4619 0.066 Uiso 1 calc R . .
C5 C 1.0106(5) 0.3390(9) 0.4250(4) 0.043(3) Uani 1 d . . .
H5A H 1.0312 0.3323 0.3983 0.052 Uiso 1 calc R . .
C6 C 0.9424(5) 0.3552(8) 0.4274(4) 0.041(3) Uani 1 d . . .
C7 C 0.8902(5) 0.5245(10) 0.3680(3) 0.040(3) Uani 1 d . . .
C8 C 0.9416(7) 0.5939(10) 0.3789(4) 0.059(4) Uani 1 d . . .
H8A H 0.9756 0.5646 0.3960 0.070 Uiso 1 calc R . .
C9 C 0.9453(8) 0.7035(13) 0.3660(5) 0.085(5) Uani 1 d . . .
H9A H 0.9809 0.7489 0.3743 0.103 Uiso 1 calc R . .
C10 C 0.8954(8) 0.7467(12) 0.3403(5) 0.081(5) Uani 1 d . . .
H10A H 0.8971 0.8220 0.3313 0.097 Uiso 1 calc R . .
C11 C 0.8430(9) 0.6786(14) 0.3280(5) 0.091(5) Uani 1 d . . .
H11A H 0.8101 0.7072 0.3099 0.109 Uiso 1 calc R . .
C12 C 0.8398(8) 0.5696(11) 0.3424(4) 0.070(4) Uani 1 d . . .
H12A H 0.8035 0.5246 0.3351 0.084 Uiso 1 calc R . .
C13 C 0.9187(5) 0.3064(10) 0.3333(3) 0.042(3) Uani 1 d . . .
C14 C 0.9745(7) 0.3490(15) 0.3132(5) 0.101(6) Uani 1 d . . .
H14A H 0.9957 0.4130 0.3243 0.121 Uiso 1 calc R . .
C15 C 0.9986(9) 0.2960(18) 0.2765(5) 0.119(7) Uani 1 d . . .
H15A H 1.0350 0.3269 0.2624 0.142 Uiso 1 calc R . .
C16 C 0.9702(8) 0.1996(17) 0.2609(5) 0.102(6) Uani 1 d . . .
H16A H 0.9874 0.1644 0.2364 0.122 Uiso 1 calc R . .
C17 C 0.9162(7) 0.1545(11) 0.2810(4) 0.067(4) Uani 1 d . . .
H17A H 0.8972 0.0876 0.2707 0.080 Uiso 1 calc R . .
C18 C 0.8898(6) 0.2087(10) 0.3168(4) 0.049(3) Uani 1 d . . .
H18A H 0.8522 0.1790 0.3299 0.059 Uiso 1 calc R . .
C19 C 0.8106(5) 0.3375(8) 0.4024(3) 0.030(2) Uani 1 d . . .
H19A H 0.7736 0.3664 0.3849 0.036 Uiso 1 calc R . .
C20 C 0.8045(5) 0.2163(8) 0.4131(3) 0.030(2) Uani 1 d . . .
O1 O 0.8479(3) 0.1448(6) 0.4092(2) 0.0404(18) Uani 1 d . . .
C21 C 0.7365(5) 0.1823(9) 0.4306(3) 0.032(2) Uani 1 d . . .
H21A H 0.7047 0.2419 0.4230 0.038 Uiso 1 calc R . .
P2 P 0.70896(14) 0.0499(2) 0.40684(9) 0.0339(6) Uani 1 d . . .
C22 C 0.7221(5) 0.0571(9) 0.3498(3) 0.037(3) Uani 1 d . . .
C23 C 0.6918(7) 0.1447(13) 0.3274(4) 0.075(4) Uani 1 d . . .
H23A H 0.6668 0.1981 0.3424 0.090 Uiso 1 calc R . .
C24 C 0.6981(9) 0.1537(17) 0.2836(6) 0.099(6) Uani 1 d . . .
H24A H 0.6781 0.2136 0.2688 0.119 Uiso 1 calc R . .
C25 C 0.7336(11) 0.0749(19) 0.2617(5) 0.107(7) Uani 1 d . . .
H25A H 0.7371 0.0798 0.2318 0.128 Uiso 1 calc R . .
C26 C 0.7644(10) -0.0113(17) 0.2833(5) 0.106(6) Uani 1 d . . .
H26A H 0.7901 -0.0632 0.2681 0.127 Uiso 1 calc R . .
C27 C 0.7577(7) -0.0227(11) 0.3281(4) 0.064(4) Uani 1 d . . .
H27A H 0.7771 -0.0834 0.3427 0.076 Uiso 1 calc R . .
C28 C 0.6216(5) 0.0367(9) 0.4146(4) 0.046(3) Uani 1 d . . .
C29 C 0.5901(6) 0.0845(11) 0.4494(5) 0.059(4) Uani 1 d . . .
H29A H 0.6143 0.1243 0.4701 0.070 Uiso 1 calc R . .
C30 C 0.5219(8) 0.0733(14) 0.4537(6) 0.086(5) Uani 1 d . . .
H30A H 0.5005 0.1082 0.4767 0.104 Uiso 1 calc R . .
C31 C 0.4860(8) 0.0107(13) 0.4241(6) 0.087(5) Uani 1 d . . .
H31A H 0.4405 0.0027 0.4273 0.105 Uiso 1 calc R . .
C32 C 0.5175(7) -0.0396(14) 0.3901(6) 0.086(5) Uani 1 d . . .
H32A H 0.4940 -0.0845 0.3706 0.104 Uiso 1 calc R . .
C33 C 0.5830(6) -0.0234(11) 0.3850(5) 0.066(4) Uani 1 d . . .
H33A H 0.6033 -0.0538 0.3607 0.079 Uiso 1 calc R . .
C34 C 0.7479(5) -0.0769(8) 0.4276(3) 0.034(3) Uani 1 d . . .
C35 C 0.8036(5) -0.0718(9) 0.4537(3) 0.040(3) Uani 1 d . . .
H35A H 0.8223 -0.0020 0.4610 0.048 Uiso 1 calc R . .
C36 C 0.8311(6) -0.1716(10) 0.4689(4) 0.054(3) Uani 1 d . . .
H36A H 0.8670 -0.1689 0.4879 0.065 Uiso 1 calc R . .
C37 C 0.8059(7) -0.2752(10) 0.4562(4) 0.062(4) Uani 1 d . . .
H37A H 0.8254 -0.3421 0.4661 0.075 Uiso 1 calc R . .
C38 C 0.7519(7) -0.2799(10) 0.4289(4) 0.061(4) Uani 1 d . . .
H38A H 0.7355 -0.3501 0.4200 0.073 Uiso 1 calc R . .
C39 C 0.7221(6) -0.1813(10) 0.4149(4) 0.051(3) Uani 1 d . . .
H39A H 0.6850 -0.1845 0.3970 0.061 Uiso 1 calc R . .
Cl2 Cl 0.8610(2) 0.4956(6) 0.66132(17) 0.124(2) Uani 1 d D . .
O2 O 0.8038(5) 0.4319(11) 0.6611(4) 0.127(5) Uani 1 d D . .
O3 O 0.8581(8) 0.5903(13) 0.6373(5) 0.196(8) Uani 1 d D . .
O4 O 0.9072(9) 0.425(2) 0.6420(8) 0.38(2) Uani 1 d D . .
O5 O 0.8823(9) 0.5198(19) 0.7017(4) 0.262(14) Uani 1 d D . .

loop_
_atom_site_aniso_label
_atom_site_aniso_U_11
_atom_site_aniso_U_22
_atom_site_aniso_U_33
_atom_site_aniso_U_23
_atom_site_aniso_U_13
_atom_site_aniso_U_12
Hg1 0.0336(3) 0.0268(3) 0.0332(3) 0.000 0.0020(2) 0.000
Pd1 0.0332(5) 0.0254(5) 0.0381(5) 0.0004(4) 0.0051(4) -0.0019(4)
Cl1 0.0423(16) 0.0423(16) 0.0463(16) -0.0098(13) 0.0080(13) -0.0055(13)
P1 0.0342(16) 0.0353(16) 0.0376(16) 0.0014(13) 0.0053(13) -0.0045(13)
C1 0.034(6) 0.030(6) 0.037(6) 0.004(5) 0.002(5) -0.003(5)
C2 0.040(7) 0.060(8) 0.045(7) 0.010(6) -0.007(5) -0.006(6)
C3 0.036(7) 0.053(8) 0.048(7) 0.007(6) -0.007(6) 0.008(6)
C4 0.026(6) 0.061(9) 0.077(9) -0.009(7) 0.000(6) 0.006(6)
C5 0.034(6) 0.042(7) 0.054(7) 0.003(6) 0.002(5) -0.001(5)
C6 0.042(7) 0.018(5) 0.064(8) -0.004(5) 0.002(6) 0.006(5)
C7 0.038(6) 0.045(7) 0.038(6) -0.004(5) 0.013(5) 0.002(6)
C8 0.071(9) 0.034(7) 0.071(9) 0.007(6) 0.011(7) -0.013(7)
C9 0.095(12) 0.058(11) 0.103(13) 0.010(9) -0.007(10) -0.015(9)
C10 0.103(13) 0.036(8) 0.104(13) 0.014(8) 0.012(10) -0.002(9)
C11 0.099(13) 0.061(10) 0.113(13) 0.012(10) -0.019(10) 0.013(10)
C12 0.092(11) 0.040(8) 0.078(10) 0.003(7) -0.012(9) -0.009(8)
C13 0.036(6) 0.046(7) 0.042(6) -0.006(6) 0.006(5) 0.004(6)
C14 0.082(11) 0.130(16) 0.090(11) -0.048(11) 0.049(9) -0.047(11)
C15 0.104(14) 0.149(19) 0.103(13) -0.057(13) 0.061(11) -0.053(13)
C16 0.083(12) 0.138(17) 0.085(11) -0.057(12) 0.035(9) -0.031(12)
C17 0.092(11) 0.049(9) 0.059(8) -0.018(7) -0.005(8) 0.002(8)
C18 0.055(8) 0.044(8) 0.047(7) 0.001(6) 0.009(6) -0.012(6)
C19 0.027(5) 0.027(6) 0.036(6) -0.004(5) 0.001(4) -0.008(4)
C20 0.039(6) 0.028(6) 0.021(5) 0.001(4) 0.000(4) -0.006(5)
O1 0.033(4) 0.036(4) 0.052(5) -0.002(4) 0.012(4) 0.005(4)
C21 0.033(6) 0.031(5) 0.031(5) 0.005(5) -0.007(4) -0.001(5)
P2 0.0364(16) 0.0303(15) 0.0350(15) -0.0003(12) -0.0019(12) -0.0020(13)
C22 0.038(6) 0.042(6) 0.033(6) -0.002(5) -0.003(5) -0.010(5)
C23 0.074(10) 0.099(12) 0.051(8) 0.006(8) -0.016(7) 0.017(9)
C24 0.108(14) 0.114(16) 0.074(12) 0.043(11) -0.020(10) 0.010(12)
C25 0.15(2) 0.124(18) 0.049(11) 0.002(12) -0.013(11) -0.023(15)
C26 0.143(17) 0.111(15) 0.064(11) -0.055(11) 0.043(11) -0.015(14)
C27 0.113(12) 0.043(7) 0.035(7) -0.003(6) 0.016(7) 0.003(8)
C28 0.031(6) 0.033(6) 0.075(9) 0.001(6) 0.001(6) -0.008(5)
C29 0.033(7) 0.049(8) 0.094(11) 0.004(7) -0.005(7) -0.002(6)
C30 0.070(11) 0.071(11) 0.118(14) -0.009(10) 0.024(10) 0.008(9)
C31 0.057(10) 0.056(10) 0.149(17) -0.010(11) 0.012(11) -0.008(8)
C32 0.045(9) 0.085(12) 0.129(15) -0.017(11) -0.029(9) -0.027(9)
C33 0.057(9) 0.051(8) 0.090(10) -0.003(8) -0.011(8) -0.014(7)
C34 0.037(6) 0.029(6) 0.036(6) 0.003(5) 0.006(5) -0.001(5)
C35 0.047(7) 0.030(6) 0.043(7) -0.009(5) 0.004(5) 0.000(5)
C36 0.052(7) 0.042(8) 0.070(8) 0.009(7) 0.001(6) 0.011(6)
C37 0.083(11) 0.025(7) 0.079(10) 0.016(7) 0.013(8) 0.005(7)
C38 0.087(11) 0.031(7) 0.064(9) -0.002(6) -0.011(8) 0.001(7)
C39 0.060(8) 0.036(6) 0.055(7) 0.008(6) -0.018(6) -0.015(7)
Cl2 0.069(3) 0.202(6) 0.101(4) 0.078(4) -0.024(3) -0.048(4)
O2 0.065(8) 0.148(12) 0.169(12) 0.016(10) 0.034(8) -0.041(8)
O3 0.219(19) 0.22(2) 0.144(13) 0.100(14) -0.064(13) -0.056(16)
O4 0.131(16) 0.55(5) 0.46(4) 0.19(4) 0.14(2) 0.15(3)
O5 0.25(2) 0.42(3) 0.107(11) 0.117(16) -0.091(13) -0.24(2)

loop_
_atom_type_symbol
_atom_type_description
_atom_type_scat_dispersion_real
_atom_type_scat_dispersion_imag
_atom_type_scat_source
C C 0.0033 0.0016 'International Tables Vol C Tables 4.2.6.8 and 6.1.1.4'
H H 0.0000 0.0000 'International Tables Vol C Tables 4.2.6.8 and 6.1.1.4'
O O 0.0106 0.0060 'International Tables Vol C Tables 4.2.6.8 and 6.1.1.4'
P P 0.1023 0.0942 'International Tables Vol C Tables 4.2.6.8 and 6.1.1.4'
Cl Cl 0.1484 0.1585 'International Tables Vol C Tables 4.2.6.8 and 6.1.1.4'
Pd Pd -0.9988 1.0072 'International Tables Vol C Tables 4.2.6.8 and 6.1.1.4'
Hg Hg -2.3894 9.2266 'International Tables Vol C Tables 4.2.6.8 and 6.1.1.4'

loop_
_geom_angle_atom_site_label_1
_geom_angle_atom_site_label_2
_geom_angle_atom_site_label_3
_geom_angle
_geom_angle_site_symmetry_1
_geom_angle_site_symmetry_3
_geom_angle_publ_flag
C21 Hg1 C21 179.7(6) 2_656 . ?
C21 Hg1 Pd1 72.7(3) 2_656 2_656 ?
C21 Hg1 Pd1 107.6(3) . 2_656 ?
C21 Hg1 Pd1 107.6(3) 2_656 . ?
C21 Hg1 Pd1 72.7(3) . . ?
Pd1 Hg1 Pd1 65.65(3) 2_656 . ?
C1 Pd1 C19 87.2(4) . . ?
C1 Pd1 Cl1 96.3(3) . . ?
C19 Pd1 Cl1 172.4(3) . . ?
C1 Pd1 Cl1 176.6(3) . 2_656 ?
C19 Pd1 Cl1 92.3(3) . 2_656 ?
Cl1 Pd1 Cl1 84.65(11) . 2_656 ?
C1 Pd1 Hg1 103.0(3) . . ?
C19 Pd1 Hg1 90.8(3) . . ?
Cl1 Pd1 Hg1 81.79(7) . . ?
Cl1 Pd1 Hg1 80.36(7) 2_656 . ?
Pd1 Cl1 Pd1 87.52(9) . 2_656 ?
C6 P1 C7 108.8(5) . . ?
C6 P1 C19 102.0(5) . . ?
C7 P1 C19 109.6(5) . . ?
C6 P1 C13 113.7(5) . . ?
C7 P1 C13 104.5(5) . . ?
C19 P1 C13 118.1(5) . . ?
C6 C1 C2 117.8(10) . . ?
C6 C1 Pd1 118.6(8) . . ?
C2 C1 Pd1 123.4(8) . . ?
C1 C2 C3 119.0(11) . . ?
C4 C3 C2 122.8(11) . . ?
C3 C4 C5 118.9(10) . . ?
C4 C5 C6 119.0(11) . . ?
C1 C6 C5 122.5(11) . . ?
C1 C6 P1 113.2(8) . . ?
C5 C6 P1 124.1(9) . . ?
C8 C7 C12 117.9(12) . . ?
C8 C7 P1 121.8(9) . . ?
C12 C7 P1 120.0(9) . . ?
C9 C8 C7 122.8(14) . . ?
C8 C9 C10 118.8(15) . . ?
C9 C10 C11 120.2(14) . . ?
C12 C11 C10 119.8(15) . . ?
C11 C12 C7 120.5(14) . . ?
C14 C13 C18 118.5(11) . . ?
C14 C13 P1 118.2(10) . . ?
C18 C13 P1 123.2(9) . . ?
C15 C14 C13 119.8(15) . . ?
C16 C15 C14 121.1(15) . . ?
C15 C16 C17 119.9(14) . . ?
C16 C17 C18 119.8(13) . . ?
C13 C18 C17 120.8(11) . . ?
C20 C19 P1 114.0(7) . . ?
C20 C19 Pd1 98.4(6) . . ?
P1 C19 Pd1 103.2(4) . . ?
O1 C20 C19 125.8(9) . . ?
O1 C20 C21 120.0(9) . . ?
C19 C20 C21 114.2(9) . . ?
C20 C21 P2 110.8(7) . . ?
C20 C21 Hg1 104.1(6) . . ?
P2 C21 Hg1 116.3(5) . . ?
C22 P2 C28 106.8(5) . . ?
C22 P2 C34 108.9(5) . . ?
C28 P2 C34 108.0(5) . . ?
C22 P2 C21 108.3(5) . . ?
C28 P2 C21 108.8(5) . . ?
C34 P2 C21 115.7(5) . . ?
C27 C22 C23 120.0(11) . . ?
C27 C22 P2 122.4(9) . . ?
C23 C22 P2 117.5(9) . . ?
C24 C23 C22 120.7(15) . . ?
C25 C24 C23 119.6(16) . . ?
C24 C25 C26 120.5(16) . . ?
C25 C26 C27 120.6(16) . . ?
C22 C27 C26 118.5(14) . . ?
C29 C28 C33 117.5(11) . . ?
C29 C28 P2 122.1(9) . . ?
C33 C28 P2 120.4(10) . . ?
C28 C29 C30 120.0(13) . . ?
C31 C30 C29 120.4(15) . . ?
C32 C31 C30 119.7(15) . . ?
C33 C32 C31 119.5(14) . . ?
C32 C33 C28 122.9(14) . . ?
C35 C34 C39 120.5(10) . . ?
C35 C34 P2 121.7(8) . . ?
C39 C34 P2 117.8(8) . . ?
C36 C35 C34 119.1(11) . . ?
C37 C36 C35 120.6(12) . . ?
C36 C37 C38 120.1(12) . . ?
C39 C38 C37 120.2(12) . . ?
C38 C39 C34 119.5(10) . . ?
O3 Cl2 O5 110.5(12) . . ?
O3 Cl2 O2 114.4(9) . . ?
O5 Cl2 O2 112.5(9) . . ?
O3 Cl2 O4 106.7(12) . . ?
O5 Cl2 O4 108.2(13) . . ?
O2 Cl2 O4 103.9(13) . . ?

loop_
_geom_bond_atom_site_label_1
_geom_bond_atom_site_label_2
_geom_bond_distance
_geom_bond_site_symmetry_2
_geom_bond_publ_flag
Hg1 C21 2.159(9) 2_656 ?
Hg1 C21 2.159(9) . ?
Hg1 Pd1 3.0716(9) 2_656 ?
Hg1 Pd1 3.0716(9) . ?
Pd1 C1 2.012(10) . ?
Pd1 C19 2.083(9) . ?
Pd1 Cl1 2.360(3) . ?
Pd1 Cl1 2.454(3) 2_656 ?
Cl1 Pd1 2.454(3) 2_656 ?
P1 C6 1.779(12) . ?
P1 C7 1.788(12) . ?
P1 C19 1.793(9) . ?
P1 C13 1.802(10) . ?
C1 C6 1.376(14) . ?
C1 C2 1.387(14) . ?
C2 C3 1.392(15) . ?
C3 C4 1.354(15) . ?
C4 C5 1.373(15) . ?
C5 C6 1.394(14) . ?
C7 C8 1.361(15) . ?
C7 C12 1.392(16) . ?
C8 C9 1.351(17) . ?
C9 C10 1.376(19) . ?
C10 C11 1.38(2) . ?
C11 C12 1.358(19) . ?
C13 C14 1.385(16) . ?
C13 C18 1.385(15) . ?
C14 C15 1.384(19) . ?
C15 C16 1.36(2) . ?
C16 C17 1.367(19) . ?
C17 C18 1.387(16) . ?
C19 C20 1.468(13) . ?
C20 O1 1.220(11) . ?
C20 C21 1.533(13) . ?
C21 P2 1.808(10) . ?
P2 C22 1.786(10) . ?
P2 C28 1.789(11) . ?
P2 C34 1.802(10) . ?
C22 C27 1.362(15) . ?
C22 C23 1.382(16) . ?
C23 C24 1.365(19) . ?
C24 C25 1.35(2) . ?
C25 C26 1.36(2) . ?
C26 C27 1.397(18) . ?
C28 C29 1.375(16) . ?
C28 C33 1.390(16) . ?
C29 C30 1.391(18) . ?
C30 C31 1.38(2) . ?
C31 C32 1.37(2) . ?
C32 C33 1.347(17) . ?
C34 C35 1.382(14) . ?
C34 C39 1.389(14) . ?
C35 C36 1.379(15) . ?
C36 C37 1.375(16) . ?
C37 C38 1.376(17) . ?
C38 C39 1.376(16) . ?
Cl2 O3 1.338(11) . ?
Cl2 O5 1.348(11) . ?
Cl2 O2 1.379(9) . ?
Cl2 O4 1.385(13) . ?
